data_7030131
loop_
_publ_author_name
'Wang, Ming-Fang'
'Hong, Xu-Jia'
'Zhan, Qing-Guang'
'Jin, Hong-Guang'
'Liu, Yi-Ting'
'Zheng, Zhi-Peng'
'Xu, Shi-Hai'
'Cai, Yue-Peng'

_publ_section_title
;
 Temperature-/solvent-dependent low-dimensional compounds based on
 quinoline-2,3-dicarboxylic acid: structures and fluorescent properties.
;
_journal_issue 38
_journal_name_full 'Dalton transactions (Cambridge, England : 2003)'
_journal_page_first 11898
_journal_page_last 11906
_journal_paper_doi 10.1039/c2dt31243c
_journal_volume 41
_journal_year 2012
_chemical_formula_moiety 'C26 H24 N2 O10 Zn'
_chemical_formula_sum 'C26 H24 N2 O10 Zn'
_chemical_formula_weight 589.84
_chemical_name_systematic
;
?
;
_space_group_IT_number 14
_symmetry_cell_setting monoclinic
_symmetry_space_group_name_Hall '-P 2ybc'
_symmetry_space_group_name_H-M 'P 1 21/c 1'
_atom_sites_solution_hydrogens geom
_atom_sites_solution_primary direct
_atom_sites_solution_secondary difmap
_audit_creation_method SHELXL-97
_cell_angle_alpha 90.00
_cell_angle_beta 97.320(7)
_cell_angle_gamma 90.00
_cell_formula_units_Z 2
_cell_length_a 12.984(8)
_cell_length_b 7.731(5)
_cell_length_c 12.571(8)
_cell_measurement_reflns_used 1297
_cell_measurement_temperature 298(2)
_cell_measurement_theta_max 21.33
_cell_measurement_theta_min 3.07
_cell_volume 1251.6(14)
_computing_cell_refinement 'Bruker SAINT'
_computing_data_collection 'Bruker APEX2'
_computing_data_reduction 'Bruker SAINT'
_computing_molecular_graphics 'Bruker SHELXTL'
_computing_publication_material 'Bruker SHELXTL'
_computing_structure_refinement 'SHELXL-97 (Sheldrick, 1997)'
_computing_structure_solution 'SHELXS-97 (Sheldrick, 1990)'
_diffrn_ambient_temperature 298(2)
_diffrn_measured_fraction_theta_full 0.997
_diffrn_measured_fraction_theta_max 0.997
_diffrn_measurement_device_type 'Bruker APEX-II CCD'
_diffrn_measurement_method '\f and \w scans'
_diffrn_radiation_monochromator graphite
_diffrn_radiation_source 'fine-focus sealed tube'
_diffrn_radiation_type MoK\a
_diffrn_radiation_wavelength 0.71073
_diffrn_reflns_av_R_equivalents 0.0705
_diffrn_reflns_av_sigmaI/netI 0.0852
_diffrn_reflns_limit_h_max 15
_diffrn_reflns_limit_h_min -15
_diffrn_reflns_limit_k_max 9
_diffrn_reflns_limit_k_min -6
_diffrn_reflns_limit_l_max 13
_diffrn_reflns_limit_l_min -15
_diffrn_reflns_number 6064
_diffrn_reflns_theta_full 25.19
_diffrn_reflns_theta_max 25.19
_diffrn_reflns_theta_min 1.58
_diffrn_standards_number 0
_exptl_absorpt_coefficient_mu 1.045
_exptl_absorpt_correction_T_max 0.8849
_exptl_absorpt_correction_T_min 0.7729
_exptl_absorpt_correction_type multi-scan
_exptl_absorpt_process_details 'SADABS (Sheldrick, 1996)'
_exptl_crystal_colour colorless
_exptl_crystal_density_diffrn 1.565
_exptl_crystal_density_method 'not measured'
_exptl_crystal_description block
_exptl_crystal_F_000 608
_exptl_crystal_size_max 0.26
_exptl_crystal_size_mid 0.18
_exptl_crystal_size_min 0.12
_refine_diff_density_max 1.108
_refine_diff_density_min -0.838
_refine_diff_density_rms 0.180
_refine_ls_extinction_method none
_refine_ls_goodness_of_fit_ref 1.093
_refine_ls_hydrogen_treatment constr
_refine_ls_matrix_type full
_refine_ls_number_parameters 163
_refine_ls_number_reflns 2248
_refine_ls_number_restraints 0
_refine_ls_restrained_S_all 1.093
_refine_ls_R_factor_all 0.1046
_refine_ls_R_factor_gt 0.0677
_refine_ls_shift/su_max 0.000
_refine_ls_shift/su_mean 0.000
_refine_ls_structure_factor_coef Fsqd
_refine_ls_weighting_details 'calc w=1/[\s^2^(Fo^2^)+(0.1240P)^2^+0.9989P] where P=(Fo^2^+2Fc^2^)/3'
_refine_ls_weighting_scheme calc
_refine_ls_wR_factor_gt 0.1368
_refine_ls_wR_factor_ref 0.1542
_reflns_number_gt 1608
_reflns_number_total 2248
_reflns_threshold_expression >2sigma(I)
_cod_data_source_file c2dt31243c.txt
_cod_data_source_block 849596(6)
_cod_depositor_comments
;
The following automatic conversions were performed:

'_symmetry_cell_setting' value 'Monoclinic' changed to 'monoclinic'
according to
/usr/data/users/saulius/automatic-downloads/retrospective/RSC/lib/dictionaries/cif_core.dic
dictionary named 'cif_core.dic' version 2.4.2 from 2011-04-26.

Automatic conversion script
Id: cif_fix_values 2281 2013-09-26 08:29:07Z andrius 
;
_cod_original_cell_volume 1251.7(13)
_cod_original_sg_symbol_H-M P2(1)/c
_cod_database_code 7030131

loop_
_symmetry_equiv_pos_as_xyz
'x, y, z'
'-x, y+1/2, -z+1/2'
'-x, -y, -z'
'x, -y-1/2, z-1/2'

loop_
_atom_site_label
_atom_site_type_symbol
_atom_site_fract_x
_atom_site_fract_y
_atom_site_fract_z
_atom_site_U_iso_or_equiv
_atom_site_adp_type
_atom_site_occupancy
_atom_site_symmetry_multiplicity
_atom_site_calc_flag
_atom_site_refinement_flags
C12 C 0.73611(13) 0.1427(2) -0.00780(13) 0.0269(9) Uani 1 1 d G
C7 C 0.84218(13) 0.1279(3) 0.02448(16) 0.0298(10) Uani 1 1 d G
C6 C 0.87969(13) -0.0024(3) 0.09520(19) 0.0312(10) Uani 1 1 d G
H6 H 0.9507 -0.0124 0.1168 0.037 Uiso 1 1 calc R
C3 C 0.81114(18) -0.1179(3) 0.13363(17) 0.0297(10) Uani 1 1 d G
C2 C 0.70507(17) -0.1031(3) 0.10134(17) 0.0263(10) Uani 1 1 d G
N1 N 0.66755(12) 0.0273(3) 0.03063(15) 0.0241(8) Uani 1 1 d G
Zn1 Zn 0.5000 0.0000 0.0000 0.03136(19) Uani 1 2 d S
C8 C 0.9101(3) 0.2553(6) -0.0105(3) 0.0354(11) Uani 1 1 d .
H8 H 0.9810 0.2492 0.0123 0.042 Uiso 1 1 calc R
C11 C 0.6980(3) 0.2748(6) -0.0782(3) 0.0356(11) Uani 1 1 d .
H11 H 0.6274 0.2818 -0.1024 0.043 Uiso 1 1 calc R
C10 C 0.7649(3) 0.3928(6) -0.1109(3) 0.0381(11) Uani 1 1 d .
H10 H 0.7390 0.4810 -0.1571 0.046 Uiso 1 1 calc R
C9 C 0.8722(3) 0.3852(6) -0.0768(3) 0.0383(11) Uani 1 1 d .
H9 H 0.9165 0.4681 -0.0994 0.046 Uiso 1 1 calc R
O5 O 0.8216(2) -0.4167(4) 0.1565(2) 0.0376(8) Uani 1 1 d .
C4 C 0.8527(3) -0.2670(6) 0.2015(3) 0.0314(10) Uani 1 1 d .
O4 O 0.9091(2) -0.2526(4) 0.2842(2) 0.0492(9) Uani 1 1 d .
O2 O 0.65516(19) -0.2682(4) 0.2390(2) 0.0359(8) Uani 1 1 d .
C1 C 0.6251(3) -0.1960(5) 0.1539(3) 0.0263(9) Uani 1 1 d .
O3 O 0.4885(2) 0.1739(4) 0.1264(2) 0.0420(8) Uani 1 1 d .
H3 H 0.4555 0.1363 0.1837 0.050 Uiso 1 1 calc R
C13 C 0.5275(4) 0.3428(6) 0.1297(4) 0.0568(15) Uani 1 1 d .
H13A H 0.5811 0.3512 0.0839 0.085 Uiso 1 1 calc R
H13B H 0.5557 0.3711 0.2019 0.085 Uiso 1 1 calc R
H13C H 0.4725 0.4219 0.1054 0.085 Uiso 1 1 calc R
O1 O 0.53212(19) -0.1866(4) 0.1095(2) 0.0328(7) Uani 1 1 d .
C5 C 0.8390(4) -0.5650(7) 0.2239(4) 0.0470(11) Uiso 1 1 d .
H5A H 0.9087 -0.6056 0.2228 0.070 Uiso 1 1 calc R
H5B H 0.7909 -0.6545 0.1984 0.070 Uiso 1 1 calc R
H5C H 0.8291 -0.5345 0.2960 0.070 Uiso 1 1 calc R

loop_
_atom_site_aniso_label
_atom_site_aniso_U_11
_atom_site_aniso_U_22
_atom_site_aniso_U_33
_atom_site_aniso_U_23
_atom_site_aniso_U_13
_atom_site_aniso_U_12
C12 0.0320(18) 0.024(2) 0.0255(18) -0.0023(17) 0.0075(15) -0.0018(16)
C7 0.0329(18) 0.033(2) 0.0254(19) -0.0027(17) 0.0105(15) -0.0007(18)
C6 0.0240(18) 0.042(3) 0.028(2) -0.0022(19) 0.0063(15) -0.0017(17)
C3 0.0343(19) 0.031(2) 0.0233(18) -0.0008(18) 0.0013(15) 0.0051(18)
C2 0.0263(17) 0.034(2) 0.0197(17) -0.0006(16) 0.0065(14) 0.0016(17)
N1 0.0270(15) 0.0251(18) 0.0202(15) 0.0035(13) 0.0036(12) -0.0005(13)
Zn1 0.0304(3) 0.0344(4) 0.0294(3) 0.0031(3) 0.0042(3) 0.0008(3)
C8 0.0286(18) 0.046(3) 0.033(2) -0.004(2) 0.0070(16) -0.0088(18)
C11 0.0317(19) 0.041(3) 0.034(2) 0.009(2) 0.0044(16) 0.0004(19)
C10 0.046(2) 0.031(2) 0.037(2) 0.011(2) 0.0065(18) -0.002(2)
C9 0.048(2) 0.028(2) 0.041(2) 0.001(2) 0.0132(18) -0.010(2)
O5 0.0482(16) 0.0298(16) 0.0335(15) -0.0016(14) 0.0003(13) 0.0065(14)
C4 0.0250(17) 0.033(2) 0.036(2) -0.0006(19) 0.0061(15) 0.0047(17)
O4 0.0497(16) 0.045(2) 0.0456(17) 0.0056(16) -0.0204(14) -0.0005(15)
O2 0.0323(13) 0.0434(18) 0.0324(14) 0.0153(14) 0.0059(11) 0.0017(13)
C1 0.0283(17) 0.023(2) 0.0276(19) -0.0009(17) 0.0049(15) 0.0027(16)
O3 0.0511(16) 0.0403(18) 0.0381(15) -0.0081(14) 0.0197(12) -0.0086(15)
C13 0.089(3) 0.034(3) 0.053(3) -0.009(2) 0.030(2) -0.018(3)
O1 0.0293(13) 0.0364(16) 0.0318(14) 0.0122(13) 0.0002(11) -0.0041(12)

loop_
_atom_type_symbol
_atom_type_description
_atom_type_scat_dispersion_real
_atom_type_scat_dispersion_imag
_atom_type_scat_source
C C 0.0033 0.0016 'International Tables Vol C Tables 4.2.6.8 and 6.1.1.4'
H H 0.0000 0.0000 'International Tables Vol C Tables 4.2.6.8 and 6.1.1.4'
N N 0.0061 0.0033 'International Tables Vol C Tables 4.2.6.8 and 6.1.1.4'
O O 0.0106 0.0060 'International Tables Vol C Tables 4.2.6.8 and 6.1.1.4'
Zn Zn 0.2839 1.4301 'International Tables Vol C Tables 4.2.6.8 and 6.1.1.4'

loop_
_geom_angle_atom_site_label_1
_geom_angle_atom_site_label_2
_geom_angle_atom_site_label_3
_geom_angle
_geom_angle_site_symmetry_1
_geom_angle_site_symmetry_3
C7 C12 N1 120.0 . .
C7 C12 C11 120.1(2) . .
N1 C12 C11 119.9(2) . .
C12 C7 C6 120.0 . .
C12 C7 C8 118.7(2) . .
C6 C7 C8 121.1(2) . .
C7 C6 C3 120.0 . .
C7 C6 H6 120.0 . .
C3 C6 H6 120.0 . .
C2 C3 C6 120.0 . .
C2 C3 C4 120.2(2) . .
C6 C3 C4 119.6(2) . .
C3 C2 N1 120.0 . .
C3 C2 C1 123.56(19) . .
N1 C2 C1 115.31(19) . .
C2 N1 C12 120.0 . .
C2 N1 Zn1 107.74(9) . .
C12 N1 Zn1 132.25(9) . .
O1 Zn1 O1 180.0(2) 3_655 .
O1 Zn1 O3 88.26(13) 3_655 3_655
O1 Zn1 O3 91.74(13) . 3_655
O1 Zn1 O3 91.74(13) 3_655 .
O1 Zn1 O3 88.26(13) . .
O3 Zn1 O3 180.00(18) 3_655 .
O1 Zn1 N1 99.69(9) 3_655 .
O1 Zn1 N1 80.31(9) . .
O3 Zn1 N1 91.72(10) 3_655 .
O3 Zn1 N1 88.28(10) . .
O1 Zn1 N1 80.31(16) 3_655 3_655
O1 Zn1 N1 99.69(16) . 3_655
O3 Zn1 N1 88.28(19) 3_655 3_655
O3 Zn1 N1 91.72(19) . 3_655
N1 Zn1 N1 180.0(2) . 3_655
C9 C8 C7 120.6(3) . .
C9 C8 H8 119.7 . .
C7 C8 H8 119.7 . .
C10 C11 C12 119.5(3) . .
C10 C11 H11 120.2 . .
C12 C11 H11 120.2 . .
C11 C10 C9 121.8(4) . .
C11 C10 H10 119.1 . .
C9 C10 H10 119.1 . .
C8 C9 C10 119.1(4) . .
C8 C9 H9 120.4 . .
C10 C9 H9 120.4 . .
C4 O5 C5 115.5(3) . .
O4 C4 O5 124.7(4) . .
O4 C4 C3 124.1(4) . .
O5 C4 C3 111.1(3) . .
O2 C1 O1 126.3(4) . .
O2 C1 C2 116.5(3) . .
O1 C1 C2 117.2(3) . .
C13 O3 Zn1 124.0(3) . .
C13 O3 H3 118.0 . .
Zn1 O3 H3 118.0 . .
O3 C13 H13A 109.5 . .
O3 C13 H13B 109.5 . .
H13A C13 H13B 109.5 . .
O3 C13 H13C 109.5 . .
H13A C13 H13C 109.5 . .
H13B C13 H13C 109.5 . .
C1 O1 Zn1 116.7(2) . .
O5 C5 H5A 109.5 . .
O5 C5 H5B 109.5 . .
H5A C5 H5B 109.5 . .
O5 C5 H5C 109.5 . .
H5A C5 H5C 109.5 . .
H5B C5 H5C 109.5 . .

loop_
_geom_bond_atom_site_label_1
_geom_bond_atom_site_label_2
_geom_bond_distance
_geom_bond_site_symmetry_2
C12 C7 1.3900 .
C12 N1 1.3900 .
C12 C11 1.400(4) .
C7 C6 1.3900 .
C7 C8 1.429(5) .
C6 C3 1.3900 .
C6 H6 0.9300 .
C3 C2 1.3900 .
C3 C4 1.494(4) .
C2 N1 1.3900 .
C2 C1 1.486(4) .
N1 Zn1 2.171(2) .
Zn1 O1 2.000(3) 3_655
Zn1 O1 2.000(3) .
Zn1 O3 2.101(3) 3_655
Zn1 O3 2.101(3) .
Zn1 N1 2.171(2) 3_655
C8 C9 1.357(6) .
C8 H8 0.9300 .
C11 C10 1.359(6) .
C11 H11 0.9300 .
C10 C9 1.405(6) .
C10 H10 0.9300 .
C9 H9 0.9300 .
O5 C4 1.329(5) .
O5 C5 1.426(6) .
C4 O4 1.198(5) .
O2 C1 1.225(4) .
C1 O1 1.266(4) .
O3 C13 1.399(6) .
O3 H3 0.9300 .
C13 H13A 0.9600 .
C13 H13B 0.9600 .
C13 H13C 0.9600 .
C5 H5A 0.9600 .
C5 H5B 0.9600 .
C5 H5C 0.9600 .

loop_
_geom_hbond_atom_site_label_D
_geom_hbond_atom_site_label_H
_geom_hbond_atom_site_label_A
_geom_hbond_distance_DH
_geom_hbond_distance_HA
_geom_hbond_distance_DA
_geom_hbond_angle_DHA
_geom_hbond_site_symmetry_A
O3 H3 O2 0.93 1.98 2.710(4) 134.4 2_655

loop_
_geom_torsion_atom_site_label_1
_geom_torsion_atom_site_label_2
_geom_torsion_atom_site_label_3
_geom_torsion_atom_site_label_4
_geom_torsion
_geom_torsion_site_symmetry_1
_geom_torsion_site_symmetry_4
N1 C12 C7 C6 0.0 . .
C11 C12 C7 C6 179.4(2) . .
N1 C12 C7 C8 -175.8(2) . .
C11 C12 C7 C8 3.6(3) . .
C12 C7 C6 C3 0.0 . .
C8 C7 C6 C3 175.7(3) . .
C7 C6 C3 C2 0.0 . .
C7 C6 C3 C4 174.4(2) . .
C6 C3 C2 N1 0.0 . .
C4 C3 C2 N1 -174.4(2) . .
C6 C3 C2 C1 -167.2(2) . .
C4 C3 C2 C1 18.4(3) . .
C3 C2 N1 C12 0.0 . .
C1 C2 N1 C12 168.3(2) . .
C3 C2 N1 Zn1 178.99(11) . .
C1 C2 N1 Zn1 -12.75(19) . .
C7 C12 N1 C2 0.0 . .
C11 C12 N1 C2 -179.4(2) . .
C7 C12 N1 Zn1 -178.70(15) . .
C11 C12 N1 Zn1 1.9(3) . .
C2 N1 Zn1 O1 -176.00(10) . 3_655
C12 N1 Zn1 O1 2.82(15) . 3_655
C2 N1 Zn1 O1 4.00(10) . .
C12 N1 Zn1 O1 -177.18(15) . .
C2 N1 Zn1 O3 -87.47(12) . 3_655
C12 N1 Zn1 O3 91.35(15) . 3_655
C2 N1 Zn1 O3 92.53(12) . .
C12 N1 Zn1 O3 -88.65(15) . .
C2 N1 Zn1 N1 102(100) . 3_655
C12 N1 Zn1 N1 -79(100) . 3_655
C12 C7 C8 C9 -2.1(5) . .
C6 C7 C8 C9 -177.9(3) . .
C7 C12 C11 C10 -2.9(5) . .
N1 C12 C11 C10 176.5(3) . .
C12 C11 C10 C9 0.7(6) . .
C7 C8 C9 C10 -0.1(6) . .
C11 C10 C9 C8 0.8(7) . .
C5 O5 C4 O4 14.2(6) . .
C5 O5 C4 C3 -167.8(3) . .
C2 C3 C4 O4 -127.7(3) . .
C6 C3 C4 O4 57.9(4) . .
C2 C3 C4 O5 54.3(4) . .
C6 C3 C4 O5 -120.1(3) . .
C3 C2 C1 O2 10.9(4) . .
N1 C2 C1 O2 -156.9(3) . .
C3 C2 C1 O1 -172.3(2) . .
N1 C2 C1 O1 19.9(4) . .
O1 Zn1 O3 C13 -40.9(3) 3_655 .
O1 Zn1 O3 C13 139.1(3) . .
O3 Zn1 O3 C13 -45(100) 3_655 .
N1 Zn1 O3 C13 58.7(3) . .
N1 Zn1 O3 C13 -121.3(4) 3_655 .
O2 C1 O1 Zn1 160.4(3) . .
C2 C1 O1 Zn1 -16.1(4) . .
O1 Zn1 O1 C1 0(100) 3_655 .
O3 Zn1 O1 C1 98.2(3) 3_655 .
O3 Zn1 O1 C1 -81.8(3) . .
N1 Zn1 O1 C1 6.8(3) . .
N1 Zn1 O1 C1 -173.2(3) 3_655 .
